data_2012459
loop_
_publ_author_name
'Crean, Colm'
'Gallagher, John F.'
'Pratt, Albert C.'

_publ_section_title
;2,2'-[2,3-Dihydro-2-(prop-2-enyl)-1<i>H</i>-isoindole-1,3-diylidene]bis(propanedinitrile)--tetrathiafulvalene
 (1/1), TCPI--TTF
;
_journal_issue 1
_journal_name_full 'Acta Crystallographica Section C'
_journal_page_first o36
_journal_page_last o38
_journal_paper_doi 10.1107/S0108270101017632
_journal_volume 58
_journal_year 2002
_chemical_formula_moiety 'C17 H9 N5, C6 H4 S4'
_chemical_formula_sum 'C23 H13 N5 S4'
_chemical_formula_weight 487.62
_chemical_melting_point 443
_chemical_name_common TCPI-TTF
_chemical_name_systematic
;
2-[3-(1-cyano-2-nitriloethylidene)-2-prop-2-enyl-2,3-dihydro-
1H-isoindol-1-yliden]propanedinitrile tetrathiafulvalene (1:1)
;
_space_group_IT_number 14
_symmetry_cell_setting monoclinic
_symmetry_space_group_name_Hall '-P 2ybc'
_symmetry_space_group_name_H-M 'P 1 21/c 1'
_atom_sites_solution_hydrogens geom
_atom_sites_solution_primary direct
_atom_sites_solution_secondary difmap
_cell_angle_alpha 90
_cell_angle_beta 94.608(17)
_cell_angle_gamma 90
_cell_formula_units_Z 4
_cell_length_a 7.3982(11)
_cell_length_b 31.854(5)
_cell_length_c 9.516(2)
_cell_measurement_reflns_used 25
_cell_measurement_temperature 294.0(10)
_cell_measurement_theta_max 19.9
_cell_measurement_theta_min 5.5
_cell_volume 2235.3(7)
_computing_cell_refinement 'XSCANS '
_computing_data_collection 'XSCANS (Siemens, 1994)'
_computing_data_reduction 'XSCANS '
_computing_molecular_graphics 'ORTEPIII (Burnett & Johnson, 1996), PLATON (Spek, 1998)'
_computing_publication_material 'SHELXL97 and WordPerfect macro PREP8 (Ferguson, 1998)'
_computing_structure_refinement 'SHELXL97 (Sheldrick, 1997)'
_computing_structure_solution 'SHELXS97 (Sheldrick, 1997)'
_diffrn_ambient_temperature 296(2)
_diffrn_measured_fraction_theta_full .99
_diffrn_measured_fraction_theta_max .99
_diffrn_measurement_device 'Bruker AXS P4 diffractometer'
_diffrn_measurement_method \w
_diffrn_radiation_monochromator graphite
_diffrn_radiation_source 'X-ray tube'
_diffrn_radiation_type 'Molybdenum K\a'
_diffrn_radiation_wavelength .71073
_diffrn_reflns_av_R_equivalents .018
_diffrn_reflns_av_sigmaI/netI .021
_diffrn_reflns_limit_h_max 9
_diffrn_reflns_limit_h_min -1
_diffrn_reflns_limit_k_max 1
_diffrn_reflns_limit_k_min -42
_diffrn_reflns_limit_l_max 12
_diffrn_reflns_limit_l_min -12
_diffrn_reflns_number 5764
_diffrn_reflns_theta_full 28.00
_diffrn_reflns_theta_max 28.0
_diffrn_reflns_theta_min 2.2
_diffrn_standards_decay_% 1
_diffrn_standards_interval_count 296
_diffrn_standards_number 3
_exptl_absorpt_coefficient_mu .447
_exptl_absorpt_correction_T_max .860
_exptl_absorpt_correction_T_min .806
_exptl_absorpt_correction_type psi-scan
_exptl_absorpt_process_details '(North et al., 1968)'
_exptl_crystal_colour red
_exptl_crystal_density_diffrn 1.449
_exptl_crystal_density_meas ?
_exptl_crystal_description block
_exptl_crystal_F_000 1000
_exptl_crystal_size_max .50
_exptl_crystal_size_mid .50
_exptl_crystal_size_min .35
_refine_diff_density_max .71
_refine_diff_density_min -.38
_refine_ls_extinction_method none
_refine_ls_goodness_of_fit_ref 1.09
_refine_ls_hydrogen_treatment constr
_refine_ls_matrix_type full
_refine_ls_number_parameters 289
_refine_ls_number_reflns 5366
_refine_ls_number_restraints 0
_refine_ls_restrained_S_all 1.09
_refine_ls_R_factor_all .060
_refine_ls_R_factor_gt .045
_refine_ls_shift/su_max .001
_refine_ls_shift/su_mean .000
_refine_ls_structure_factor_coef Fsqd
_refine_ls_weighting_details 'w=1/[\s^2^(Fo^2^)+(0.0586P)^2^+0.6527P] where P=(Fo^2^+2Fc^2^)/3'
_refine_ls_weighting_scheme calc
_refine_ls_wR_factor_gt .110
_refine_ls_wR_factor_ref .121
_reflns_number_gt 4247
_reflns_number_total 5366
_reflns_threshold_expression I>2\s(I)
_cod_data_source_file sk1518.cif
_cod_data_source_block I
_cod_depositor_comments
;
The following automatic conversions were performed:
'_symmetry_cell_setting' value 'Monoclinic' changed to 'monoclinic'
according to '/home/saulius/struct/CIF-dictionaries/cif_core.dic'
dictionary named 'cif_core.dic' version 2.4.1 from 2010-06-29.

Automatic conversion script
Id: cif_fix_enum 1527 2010-12-29 10:47:43Z saulius 

The following automatic conversions were performed:

'_symmetry_cell_setting' value 'Monoclinic' changed to 'monoclinic'
according to /home/saulius/struct/CIF-dictionaries/cif_core.dic
dictionary named 'cif_core.dic' version 2.4.1 from 2010-06-29.

Automatic conversion script
Id: cif_fix_values 1715 2011-07-08 13:25:40Z adriana 

The following automatic conversions were performed:

'_exptl_crystal_density_meas' value 'not measured' was changed to '?'
- the value is perceived as not measured.

Automatic conversion script
Id: cif_fix_values 3008 2015-01-20 13:52:24Z robertas 
;
_cod_original_sg_symbol_H-M 'P 21/c'
_cod_database_code 2012459
_cod_database_fobs_code 2012459

loop_
_symmetry_equiv_pos_as_xyz
'x, y, z'
'-x, y+1/2, -z+1/2'
'-x, -y, -z'
'x, -y-1/2, z-1/2'

loop_
_atom_site_label
_atom_site_fract_x
_atom_site_fract_y
_atom_site_fract_z
_atom_site_U_iso_or_equiv
_atom_site_adp_type
_atom_site_calc_flag
_atom_site_refinement_flags
_atom_site_occupancy
_atom_site_disorder_assembly
_atom_site_disorder_group
_atom_site_type_symbol
S1 .42240(8) .311005(18) .43274(6) .05158(15) Uani d . 1 . . S
S2 .29873(8) .397780(17) .36781(6) .04844(14) Uani d . 1 . . S
S3 .20999(8) .372260(17) .04086(6) .05053(15) Uani d . 1 . . S
S4 .33541(9) .285452(17) .10331(6) .05370(16) Uani d . 1 . . S
C1T .3349(3) .34667(6) .3047(2) .0406(4) Uani d . 1 . . C
C2T .2992(3) .33626(6) .1685(2) .0412(4) Uani d . 1 . . C
C3T .3757(4) .38603(9) .5401(2) .0626(6) Uani d . 1 . . C
C4T .4310(4) .34756(9) .5689(2) .0634(6) Uani d . 1 . . C
C5T .2666(4) .29802(9) -.0692(3) .0635(6) Uani d . 1 . . C
C6T .2110(4) .33689(9) -.0971(2) .0625(6) Uani d . 1 . . C
N1 -.2780(2) .41884(5) .25033(16) .0370(3) Uani d . 1 . . N
N2A -.0196(3) .41153(7) .7339(2) .0666(6) Uani d . 1 . . N
N3A -.2593(4) .51313(7) .5137(3) .0823(8) Uani d . 1 . . N
N2B -.2645(4) .32291(7) -.1453(2) .0711(6) Uani d . 1 . . N
N3B -.4189(3) .44801(8) -.1456(2) .0729(6) Uani d . 1 . . N
C1 -.3455(3) .46094(6) .2103(2) .0440(4) Uani d . 1 . . C
C2 -.1977(3) .48993(7) .1729(2) .0552(6) Uani d . 1 . . C
C3 -.0272(4) .48082(8) .1703(3) .0601(6) Uani d . 1 . . C
C4 -.2067(2) .40810(6) .38449(19) .0361(4) Uani d . 1 . . C
C5 -.2669(2) .38570(6) .15770(19) .0359(4) Uani d . 1 . . C
C11 -.1602(2) .36343(5) .3808(2) .0359(4) Uani d . 1 . . C
C12 -.0962(3) .33577(6) .4859(2) .0446(4) Uani d . 1 . . C
C13 -.0705(3) .29412(7) .4495(2) .0512(5) Uani d . 1 . . C
C14 -.1085(3) .28042(6) .3131(2) .0513(5) Uani d . 1 . . C
C15 -.1727(3) .30756(6) .2067(2) .0460(4) Uani d . 1 . . C
C16 -.1979(2) .34963(6) .24217(19) .0360(4) Uani d . 1 . . C
C6A -.1806(3) .43472(6) .4976(2) .0420(4) Uani d . 1 . . C
C7A -.0920(3) .42079(6) .6283(2) .0480(5) Uani d . 1 . . C
C8A -.2266(3) .47860(7) .5015(2) .0541(5) Uani d . 1 . . C
C6B -.3069(3) .38675(6) .0142(2) .0419(4) Uani d . 1 . . C
C7B -.2814(3) .35038(7) -.0704(2) .0494(5) Uani d . 1 . . C
C8B -.3692(3) .42203(7) -.0695(2) .0505(5) Uani d . 1 . . C
H3T .3779 .4064 .6102 .075 Uiso calc R 1 . . H
H4T .4737 .3400 .6600 .076 Uiso calc R 1 . . H
H5T .2685 .2781 -.1405 .076 Uiso calc R 1 . . H
H6T .1734 .3450 -.1887 .075 Uiso calc R 1 . . H
H1A -.4053 .4729 .2881 .053 Uiso calc R 1 . . H
H1B -.4348 .4585 .1303 .053 Uiso calc R 1 . . H
H2 -.2316 .5173 .1489 .066 Uiso calc R 1 . . H
H3A .0136 .4539 .1934 .072 Uiso calc R 1 . . H
H3B .0543 .5012 .1455 .072 Uiso calc R 1 . . H
H12 -.0712 .3449 .5783 .054 Uiso calc R 1 . . H
H13 -.0269 .2752 .5184 .061 Uiso calc R 1 . . H
H14 -.0907 .2523 .2919 .062 Uiso calc R 1 . . H
H15 -.1981 .2981 .1147 .055 Uiso calc R 1 . . H

loop_
_atom_site_aniso_label
_atom_site_aniso_U_11
_atom_site_aniso_U_22
_atom_site_aniso_U_33
_atom_site_aniso_U_12
_atom_site_aniso_U_13
_atom_site_aniso_U_23
S1 .0551(3) .0500(3) .0493(3) .0000(2) .0016(2) .0095(2)
S2 .0518(3) .0415(3) .0527(3) -.0018(2) .0085(2) -.0052(2)
S3 .0547(3) .0452(3) .0513(3) .0057(2) .0021(2) .0079(2)
S4 .0721(4) .0400(3) .0484(3) .0047(2) .0012(3) -.0020(2)
C1T .0390(10) .0382(9) .0450(10) -.0031(8) .0059(8) .0006(8)
C2T .0436(10) .0367(9) .0434(10) -.0014(8) .0044(8) .0026(8)
C3T .0694(16) .0723(16) .0463(12) -.0032(13) .0066(11) -.0135(11)
C4T .0669(15) .0818(18) .0405(11) -.0003(13) -.0004(10) .0024(11)
C5T .0734(16) .0682(15) .0469(12) .0133(13) -.0070(11) -.0110(11)
C6T .0700(16) .0729(16) .0431(11) .0134(13) -.0048(11) .0012(11)
N1 .0401(8) .0311(7) .0397(8) .0051(6) .0037(6) .0051(6)
N2A .0947(16) .0528(11) .0506(11) .0065(11) -.0055(11) .0038(9)
N3A .130(2) .0469(12) .0673(14) .0220(13) -.0099(14) -.0118(10)
N2B .1015(18) .0563(12) .0536(11) .0069(12) -.0058(11) -.0079(10)
N3B .0888(16) .0725(14) .0569(12) .0256(12) .0023(11) .0176(11)
C1 .0511(11) .0344(9) .0459(10) .0114(8) .0012(8) .0056(8)
C2 .0728(16) .0344(10) .0583(13) .0024(10) .0037(11) .0131(9)
C3 .0676(15) .0532(13) .0605(14) -.0105(12) .0118(11) .0106(11)
C4 .0353(9) .0334(9) .0401(9) .0011(7) .0068(7) .0066(7)
C5 .0315(9) .0337(8) .0429(9) .0014(7) .0056(7) .0037(7)
C11 .0339(9) .0301(8) .0442(9) -.0001(7) .0058(7) .0055(7)
C12 .0502(11) .0375(10) .0456(10) .0014(8) .0003(9) .0073(8)
C13 .0572(13) .0381(10) .0574(12) .0048(9) -.0001(10) .0140(9)
C14 .0610(13) .0309(9) .0623(13) .0061(9) .0068(10) .0048(9)
C15 .0545(12) .0340(9) .0494(11) .0030(8) .0040(9) .0021(8)
C16 .0340(9) .0315(8) .0427(9) -.0001(7) .0045(7) .0052(7)
C6A .0479(11) .0362(9) .0423(9) .0039(8) .0060(8) .0034(7)
C7A .0618(13) .0379(10) .0448(10) .0017(9) .0066(9) .0009(8)
C8A .0726(15) .0431(11) .0459(11) .0082(10) .0012(10) -.0041(9)
C6B .0412(10) .0419(10) .0424(10) .0016(8) .0029(8) .0038(8)
C7B .0552(12) .0482(11) .0437(10) .0022(9) -.0028(9) .0032(9)
C8B .0533(12) .0543(12) .0439(10) .0095(10) .0037(9) .0059(9)

loop_
_atom_type_symbol
_atom_type_description
_atom_type_scat_dispersion_real
_atom_type_scat_dispersion_imag
_atom_type_scat_source
C C .0033 .0016 'International Tables Vol C Tables 4.2.6.8 and 6.1.1.4'
H H .0000 .0000 'International Tables Vol C Tables 4.2.6.8 and 6.1.1.4'
N N .0061 .0033 'International Tables Vol C Tables 4.2.6.8 and 6.1.1.4'
S S .1246 .1234 'International Tables Vol C Tables 4.2.6.8 and 6.1.1.4'

loop_
_geom_angle_atom_site_label_1
_geom_angle_atom_site_label_2
_geom_angle_atom_site_label_3
_geom_angle
_geom_angle_publ_flag
S1 C1T S2 114.83(11) ?
S3 C2T S4 114.51(11) ?
C1T S1 C4T 94.21(11) ?
C1T S2 C3T 94.32(11) ?
C2T S3 C6T 94.30(11) ?
C2T S4 C5T 94.60(11) ?
C2T C1T S1 122.97(16) ?
C2T C1T S2 122.20(16) ?
C1T C2T S3 122.61(16) ?
C1T C2T S4 122.88(15) ?
C3T C4T S1 118.46(19) ?
C4T C3T S2 118.18(19) ?
C5T C6T S3 118.47(19) ?
C6T C5T S4 118.06(19) ?
S1 C4T H4T 120.8 ?
S2 C3T H3T 120.9 ?
S3 C6T H6T 120.8 ?
S4 C5T H5T 121.0 ?
C3T C4T H4T 120.8 ?
C4T C3T H3T 120.9 ?
C5T C6T H6T 120.8 ?
C6T C5T H5T 121.0 ?
C1 N1 C4 124.08(16) ?
C1 N1 C5 124.61(16) ?
C4 N1 C5 111.20(15) ?
N1 C1 C2 112.65(17) yes
C1 C2 C3 126.6(2) yes
C6A C4 N1 126.14(17) ?
C6A C4 C11 126.93(17) ?
N1 C4 C11 106.91(16) ?
C6B C5 N1 126.59(17) ?
C6B C5 C16 126.88(17) ?
N1 C5 C16 106.51(15) ?
C12 C11 C4 131.83(18) ?
C16 C11 C4 107.37(15) ?
C12 C11 C16 120.77(17) ?
C11 C12 C13 118.20(19) ?
C12 C13 C14 121.12(19) ?
C13 C14 C15 121.54(19) ?
C14 C15 C16 117.8(2) ?
C11 C16 C15 120.62(17) ?
C11 C16 C5 107.74(16) ?
C15 C16 C5 131.62(18) ?
C4 C6A C7A 121.10(17) ?
C4 C6A C8A 127.01(18) ?
C5 C6B C7B 120.75(18) ?
C5 C6B C8B 127.29(19) ?
N2A C7A C6A 176.9(2) ?
N3A C8A C6A 175.5(3) ?
N2B C7B C6B 175.6(2) ?
N3B C8B C6B 174.3(3) ?
C7A C6A C8A 111.82(18) ?
C7B C6B C8B 111.92(18) ?
N1 C1 H1A 109.1 ?
C2 C1 H1A 109.1 ?
N1 C1 H1B 109.1 ?
C2 C1 H1B 109.1 ?
C3 C2 H2 116.7 ?
C1 C2 H2 116.7 ?
C2 C3 H3A 120.0 ?
C2 C3 H3B 120.0 ?
H3A C3 H3B 120.0 ?
H1A C1 H1B 107.8 ?
C11 C12 H12 120.9 ?
C13 C12 H12 120.9 ?
C14 C13 H13 119.4 ?
C12 C13 H13 119.4 ?
C13 C14 H14 119.2 ?
C15 C14 H14 119.2 ?
C14 C15 H15 121.1 ?
C16 C15 H15 121.1 ?

loop_
_geom_bond_atom_site_label_1
_geom_bond_atom_site_label_2
_geom_bond_site_symmetry_2
_geom_bond_distance
_geom_bond_publ_flag
S1 C1T . 1.751(2) yes
S1 C4T . 1.740(3) yes
S2 C1T . 1.763(2) yes
S2 C3T . 1.733(3) yes
S3 C2T . 1.760(2) yes
S3 C6T . 1.731(3) yes
S4 C2T . 1.761(2) yes
S4 C5T . 1.726(3) yes
C1T C2T . 1.344(3) yes
C3T C4T . 1.314(4) yes
C5T C6T . 1.325(4) yes
N1 C1 . 1.471(2) yes
N1 C4 . 1.385(2) yes
N1 C5 . 1.382(2) yes
N2A C7A . 1.139(3) no
N3A C8A . 1.134(3) no
N2B C7B . 1.142(3) no
N3B C8B . 1.141(3) no
C1 C2 . 1.496(3) yes
C2 C3 . 1.296(3) yes
C4 C6A . 1.372(3) no
C4 C11 . 1.465(2) no
C5 C6B . 1.374(3) no
C5 C16 . 1.470(2) no
C6A C7A . 1.430(3) no
C6A C8A . 1.440(3) no
C6B C7B . 1.432(3) no
C6B C8B . 1.432(3) no
C11 C12 . 1.387(3) no
C11 C16 . 1.398(3) no
C12 C13 . 1.388(3) no
C13 C14 . 1.377(3) no
C14 C15 . 1.387(3) no
C15 C16 . 1.398(3) no
C3T H3T . .9300 no
C4T H4T . .9300 no
C5T H5T . .9300 no
C6T H6T . .9300 no
C1 H1A . .9700 no
C1 H1B . .9700 no
C2 H2 . .9300 no
C3 H3A . .9300 no
C3 H3B . .9300 no
C12 H12 . .9300 no
C13 H13 . .9300 no
C14 H14 . .9300 no
C15 H15 . .9300 no

loop_
_geom_hbond_atom_site_label_D
_geom_hbond_atom_site_label_H
_geom_hbond_atom_site_label_A
_geom_hbond_site_symmetry_A
_geom_hbond_distance_DH
_geom_hbond_distance_HA
_geom_hbond_distance_DA
_geom_hbond_angle_DHA
_geom_hbond_publ_flag
C12 H12 N2A 1_555 .93 2.60 3.391(3) 143 yes
C12 H12 C7A 1_555 .93 2.47 3.027(3) 118 yes
C15 H15 N2B 1_555 .93 2.61 3.399(3) 144 yes
C15 H15 C7B 1_555 .93 2.47 3.020(3) 118 yes
C4T H4T N2B 1_656 .93 2.63 3.479(3) 152 yes
C6T H6T N2A 1_554 .93 2.63 3.273(3) 127 yes

loop_
_geom_torsion_atom_site_label_1
_geom_torsion_atom_site_label_2
_geom_torsion_atom_site_label_3
_geom_torsion_atom_site_label_4
_geom_torsion
S1 C1T C2T S3 179.61(11)
S2 C1T C2T S3 -1.0(3)
S1 C1T C2T S4 .3(3)
S2 C1T C2T S4 179.70(11)
S2 C3T C4T S1 -.2(3)
S4 C5T C6T S3 -.3(3)
C3T S2 C1T S1 .27(14)
C4T S1 C1T S2 -.36(14)
C5T S4 C2T S3 2.12(15)
C6T S3 C2T S4 -2.24(15)
C4T S1 C1T C2T 179.11(19)
C3T S2 C1T C2T -179.21(19)
C6T S3 C2T C1T 178.37(19)
C5T S4 C2T C1T -178.5(2)
C1T S2 C3T C4T .0(2)
C1T S1 C4T C3T .4(2)
C2T S4 C5T C6T -1.1(3)
C2T S3 C6T C5T 1.6(3)
C4 N1 C1 C2 84.3(2)
C5 N1 C1 C2 -91.4(2)
N1 C1 C2 C3 1.6(3)
C1 N1 C4 C6A -3.0(3)
C5 N1 C4 C6A 173.26(18)
C1 N1 C4 C11 178.58(16)
C5 N1 C4 C11 -5.2(2)
C1 N1 C5 C6B 3.6(3)
C4 N1 C5 C6B -172.65(18)
C1 N1 C5 C16 -178.33(17)
C4 N1 C5 C16 5.4(2)
C6A C4 C11 C12 6.5(3)
N1 C4 C11 C12 -175.1(2)
C6A C4 C11 C16 -175.68(18)
N1 C4 C11 C16 2.7(2)
C16 C11 C12 C13 .1(3)
C4 C11 C12 C13 177.7(2)
C11 C12 C13 C14 -.4(3)
C12 C13 C14 C15 .4(4)
C13 C14 C15 C16 .0(3)
C12 C11 C16 C15 .3(3)
C4 C11 C16 C15 -177.86(17)
C12 C11 C16 C5 178.64(17)
C4 C11 C16 C5 .5(2)
C14 C15 C16 C11 -.3(3)
C14 C15 C16 C5 -178.2(2)
C6B C5 C16 C11 174.54(18)
N1 C5 C16 C11 -3.5(2)
C6B C5 C16 C15 -7.4(3)
N1 C5 C16 C15 174.6(2)
N1 C4 C6A C7A -174.86(18)
C11 C4 C6A C7A 3.3(3)
N1 C4 C6A C8A 2.0(3)
C11 C4 C6A C8A -179.8(2)
N1 C5 C6B C7B 177.14(19)
C16 C5 C6B C7B -.6(3)
N1 C5 C6B C8B -.4(3)
C16 C5 C6B C8B -178.1(2)

loop_
_cod_related_entry_id
_cod_related_entry_database
_cod_related_entry_code
1 ChemSpider 21135002
